data_7041524
loop_
_publ_author_name
'Danopoulos, Andreas A.'
'Braunstein, Pierre'
'Monakhov, Kirill Yu'
'van Leusen, Jan'
'K\"ogerler, Paul'
'Cl\'emancey, Martin'
'Latour, Jean-Marc'
'Benayad, Anass'
'Tromp, Moniek'
'Rezabal, Elixabete'
'Frison, Gilles'

_publ_section_title
;
 Heteroleptic, two-coordinate [M(NHC){N(SiMe3)2}] (M = Co, Fe) complexes:
 synthesis, reactivity and magnetism rationalized by an unexpected metal
 oxidation state.
;
_journal_issue 4
_journal_name_full 'Dalton transactions (Cambridge, England : 2003)'
_journal_page_first 1163
_journal_page_last 1171
_journal_paper_doi 10.1039/c6dt03565e
_journal_volume 46
_journal_year 2017
_chemical_formula_moiety 'C72 H96 Co2 N6'
_chemical_formula_sum 'C72 H96 Co2 N6'
_chemical_formula_weight 1163.40
_chemical_name_systematic
;
 ?
;
_space_group_crystal_system triclinic
_space_group_IT_number 2
_space_group_name_Hall '-P 1'
_space_group_name_H-M_alt 'P -1'
_symmetry_space_group_name_Hall '-P 1'
_symmetry_space_group_name_H-M 'P -1'
_atom_sites_solution_hydrogens mixed
_atom_sites_solution_primary direct
_atom_sites_solution_secondary difmap
_audit_creation_method SHELXL-2013
_audit_update_record
;
2016-03-17 deposited with the CCDC.
2016-12-21 downloaded from the CCDC.
;
_cell_angle_alpha 102.2490(10)
_cell_angle_beta 113.9150(10)
_cell_angle_gamma 99.5290(10)
_cell_formula_units_Z 1
_cell_length_a 12.1174(5)
_cell_length_b 12.5086(5)
_cell_length_c 13.6791(5)
_cell_measurement_reflns_used 9341
_cell_measurement_temperature 173(2)
_cell_measurement_theta_max 30.00
_cell_measurement_theta_min 2.57
_cell_volume 1777.26(12)
_computing_cell_refinement 'Bruker SAINT'
_computing_data_collection 'Bruker APEX2'
_computing_data_reduction 'Bruker SAINT'
_computing_molecular_graphics 'Bruker SHELXTL'
_computing_publication_material 'Bruker SHELXTL'
_computing_structure_refinement 'SHELXL-2013 (Sheldrick, 2013)'
_computing_structure_solution 'SHELXS-2013 (Sheldrick, 2013)'
_diffrn_ambient_temperature 173(2)
_diffrn_measured_fraction_theta_full 1.000
_diffrn_measured_fraction_theta_max 0.994
_diffrn_measurement_device_type 'Bruker APEX-II CCD'
_diffrn_measurement_method '\f and \w scans'
_diffrn_radiation_type MoK\a
_diffrn_radiation_wavelength 0.71073
_diffrn_reflns_av_R_equivalents 0.0257
_diffrn_reflns_av_unetI/netI 0.0269
_diffrn_reflns_Laue_measured_fraction_full 1.000
_diffrn_reflns_Laue_measured_fraction_max 0.994
_diffrn_reflns_limit_h_max 17
_diffrn_reflns_limit_h_min -17
_diffrn_reflns_limit_k_max 17
_diffrn_reflns_limit_k_min -17
_diffrn_reflns_limit_l_max 19
_diffrn_reflns_limit_l_min -19
_diffrn_reflns_number 38385
_diffrn_reflns_point_group_measured_fraction_full 1.000
_diffrn_reflns_point_group_measured_fraction_max 0.994
_diffrn_reflns_theta_full 25.242
_diffrn_reflns_theta_max 30.024
_diffrn_reflns_theta_min 1.713
_diffrn_source 'fine focus sealed tube'
_exptl_absorpt_coefficient_mu 0.508
_exptl_absorpt_correction_T_max 0.7460
_exptl_absorpt_correction_T_min 0.6831
_exptl_absorpt_correction_type multi-scan
_exptl_absorpt_process_details sadabs
_exptl_crystal_colour red
_exptl_crystal_density_diffrn 1.087
_exptl_crystal_description block
_exptl_crystal_F_000 624
_exptl_crystal_size_max 0.350
_exptl_crystal_size_mid 0.300
_exptl_crystal_size_min 0.200
_platon_squeeze_details
;
 The residual electron density was assigned to half a molecule of the
 pentane solvent [55/2 = 28 e per asymmetric unit; half a molecule of
 C5H12 would give 21e].
;
_refine_diff_density_max 1.455
_refine_diff_density_min -0.623
_refine_diff_density_rms 0.075
_refine_ls_extinction_method none
_refine_ls_goodness_of_fit_ref 1.140
_refine_ls_hydrogen_treatment mixed
_refine_ls_matrix_type full
_refine_ls_number_parameters 376
_refine_ls_number_reflns 10340
_refine_ls_number_restraints 0
_refine_ls_restrained_S_all 1.140
_refine_ls_R_factor_all 0.0555
_refine_ls_R_factor_gt 0.0464
_refine_ls_shift/su_max 0.000
_refine_ls_shift/su_mean 0.000
_refine_ls_structure_factor_coef Fsqd
_refine_ls_weighting_details 'w=1/[\s^2^(Fo^2^)+(0.0835P)^2^+0.1635P] where P=(Fo^2^+2Fc^2^)/3'
_refine_ls_weighting_scheme calc
_refine_ls_wR_factor_gt 0.1300
_refine_ls_wR_factor_ref 0.1359
_reflns_Friedel_coverage 0.000
_reflns_number_gt 8633
_reflns_number_total 10340
_reflns_threshold_expression 'I > 2\s(I)'
_cod_data_source_file c6dt03565e2.cif
_cod_data_source_block pbad150623
_cod_depositor_comments 'Adding full bibliography for 7041522--7041525.cif.'
_cod_database_code 7041524
_shelx_space_group_comment
;
The symmetry employed for this shelxl refinement is uniquely defined
by the following loop, which should always be used as a source of
symmetry information in preference to the above space-group names.
They are only intended as comments.
;
_shelx_estimated_absorpt_t_min 0.842
_shelx_estimated_absorpt_t_max 0.905
_shelxl_version_number 2013-4

loop_
_space_group_symop_operation_xyz
'x, y, z'
'-x, -y, -z'

loop_
_atom_site_label
_atom_site_type_symbol
_atom_site_fract_x
_atom_site_fract_y
_atom_site_fract_z
_atom_site_U_iso_or_equiv
_atom_site_adp_type
_atom_site_occupancy
_atom_site_site_symmetry_order
_atom_site_calc_flag
_atom_site_refinement_flags_posn
_atom_site_refinement_flags_adp
C1 C 0.48026(13) 0.07753(12) 0.28820(11) 0.0211(3) Uani 1 1 d . .
C2 C 0.39974(16) 0.11542(17) 0.11818(13) 0.0361(4) Uani 1 1 d . .
H2 H 0.3404 0.1200 0.0489 0.043 Uiso 1 1 calc R U
C3 C 0.52510(16) 0.15066(17) 0.16166(14) 0.0357(4) Uani 1 1 d . .
H3 H 0.5718 0.1848 0.1292 0.043 Uiso 1 1 calc R U
C4 C 0.24551(14) 0.01575(14) 0.16690(12) 0.0273(3) Uani 1 1 d . .
C5 C 0.18447(14) 0.07419(14) 0.21786(13) 0.0277(3) Uani 1 1 d . .
C6 C 0.06015(16) 0.01952(17) 0.18833(16) 0.0382(4) Uani 1 1 d . .
H6 H 0.0162 0.0566 0.2221 0.046 Uiso 1 1 calc R U
C7 C 0.00017(17) -0.08817(19) 0.11031(19) 0.0474(5) Uani 1 1 d . .
H7 H -0.0842 -0.1246 0.0915 0.057 Uiso 1 1 calc R U
C8 C 0.06230(18) -0.14290(18) 0.0597(2) 0.0517(5) Uani 1 1 d . .
H8 H 0.0200 -0.2169 0.0067 0.062 Uiso 1 1 calc R U
C9 C 0.18654(16) -0.09127(17) 0.08517(16) 0.0410(4) Uani 1 1 d . .
C10 C 0.25149(16) 0.19311(15) 0.30187(14) 0.0330(3) Uani 1 1 d . .
H10 H 0.3407 0.1951 0.3483 0.040 Uiso 1 1 calc R U
C11 C 0.1951(2) 0.2229(2) 0.38220(19) 0.0526(5) Uani 1 1 d . .
H11A H 0.1098 0.2282 0.3400 0.079 Uiso 1 1 calc R U
H11B H 0.2475 0.2963 0.4398 0.079 Uiso 1 1 calc R U
H11C H 0.1918 0.1635 0.4183 0.079 Uiso 1 1 calc R U
C12 C 0.2538(3) 0.28323(19) 0.2431(2) 0.0562(6) Uani 1 1 d . .
H12A H 0.2904 0.2637 0.1919 0.084 Uiso 1 1 calc R U
H12B H 0.3048 0.3577 0.2993 0.084 Uiso 1 1 calc R U
H12C H 0.1678 0.2864 0.2001 0.084 Uiso 1 1 calc R U
C13 C 0.2561(2) -0.14807(19) 0.02558(17) 0.0481(5) Uani 1 1 d . .
H13 H 0.3248 -0.0853 0.0332 0.058 Uiso 1 1 calc R U
C14 C 0.3184(4) -0.2239(4) 0.0852(3) 0.1097(16) Uani 1 1 d . .
H14A H 0.2552 -0.2825 0.0868 0.165 Uiso 1 1 calc R U
H14B H 0.3805 -0.1788 0.1623 0.165 Uiso 1 1 calc R U
H14C H 0.3608 -0.2603 0.0458 0.165 Uiso 1 1 calc R U
C15 C 0.1747(2) -0.2043(2) -0.09690(19) 0.0523(5) Uani 1 1 d . .
H15A H 0.2211 -0.2439 -0.1294 0.078 Uiso 1 1 calc R U
H15B H 0.1500 -0.1467 -0.1333 0.078 Uiso 1 1 calc R U
H15C H 0.0993 -0.2595 -0.1088 0.078 Uiso 1 1 calc R U
C16 C 0.70638(13) 0.16575(14) 0.33860(12) 0.0262(3) Uani 1 1 d . .
C17 C 0.77525(14) 0.08493(14) 0.35109(13) 0.0269(3) Uani 1 1 d . .
C18 C 0.90450(15) 0.12577(16) 0.42188(15) 0.0355(4) Uani 1 1 d . .
H18 H 0.9538 0.0736 0.4317 0.043 Uiso 1 1 calc R U
C19 C 0.96193(16) 0.24050(18) 0.47780(17) 0.0436(4) Uani 1 1 d . .
H19 H 1.0500 0.2662 0.5261 0.052 Uiso 1 1 calc R U
C20 C 0.89258(17) 0.31860(17) 0.46430(17) 0.0419(4) Uani 1 1 d . .
H20 H 0.9334 0.3973 0.5037 0.050 Uiso 1 1 calc R U
C21 C 0.76272(15) 0.28262(15) 0.39307(15) 0.0326(3) Uani 1 1 d . .
C22 C 0.71080(16) -0.04115(14) 0.28866(13) 0.0304(3) Uani 1 1 d . .
H22 H 0.6285 -0.0595 0.2909 0.036 Uiso 1 1 calc R U
C23 C 0.7855(2) -0.11866(18) 0.34139(18) 0.0447(4) Uani 1 1 d . .
H23A H 0.8628 -0.1086 0.3330 0.067 Uiso 1 1 calc R U
H23B H 0.7345 -0.1983 0.3035 0.067 Uiso 1 1 calc R U
H23C H 0.8072 -0.0988 0.4215 0.067 Uiso 1 1 calc R U
C24 C 0.6826(2) -0.06806(19) 0.16488(16) 0.0463(5) Uani 1 1 d . .
H24A H 0.6324 -0.0201 0.1305 0.070 Uiso 1 1 calc R U
H24B H 0.6356 -0.1485 0.1250 0.070 Uiso 1 1 calc R U
H24C H 0.7619 -0.0528 0.1599 0.070 Uiso 1 1 calc R U
C25 C 0.68871(18) 0.36994(16) 0.37864(17) 0.0395(4) Uani 1 1 d . .
H25 H 0.6040 0.3299 0.3132 0.047 Uiso 1 1 calc R U
C26 C 0.6674(5) 0.4118(4) 0.4791(3) 0.130(2) Uani 1 1 d . .
H26A H 0.7487 0.4495 0.5459 0.195 Uiso 1 1 calc R U
H26B H 0.6223 0.3471 0.4909 0.195 Uiso 1 1 calc R U
H26C H 0.6175 0.4662 0.4662 0.195 Uiso 1 1 calc R U
C27 C 0.7464(4) 0.4667(3) 0.3507(4) 0.1081(15) Uani 1 1 d . .
H27A H 0.6915 0.5169 0.3361 0.162 Uiso 1 1 calc R U
H27B H 0.7567 0.4368 0.2836 0.162 Uiso 1 1 calc R U
H27C H 0.8287 0.5099 0.4140 0.162 Uiso 1 1 calc R U
C28 C 0.63321(15) 0.21813(13) 0.63743(12) 0.0270(3) Uani 1 1 d . .
C29 C 0.75014(16) 0.20096(14) 0.65284(14) 0.0306(3) Uani 1 1 d . .
C30 C 0.85973(18) 0.28916(17) 0.72065(17) 0.0437(4) Uani 1 1 d . .
H30 H 0.9381 0.2764 0.7302 0.052 Uiso 1 1 calc R U
C31 C 0.8579(2) 0.39614(18) 0.77526(19) 0.0538(6) Uani 1 1 d . .
C32 C 0.7432(2) 0.41154(16) 0.76044(18) 0.0496(5) Uani 1 1 d . .
H32 H 0.7406 0.4836 0.7979 0.060 Uiso 1 1 calc R U
C33 C 0.63055(19) 0.32582(14) 0.69279(15) 0.0372(4) Uani 1 1 d . .
C34 C 0.75564(16) 0.08693(15) 0.59579(14) 0.0327(3) Uani 1 1 d . .
H34A H 0.8435 0.0889 0.6158 0.049 Uiso 1 1 calc R U
H34B H 0.7079 0.0691 0.5141 0.049 Uiso 1 1 calc R U
H34C H 0.7191 0.0283 0.6202 0.049 Uiso 1 1 calc R U
C35 C 0.9782(3) 0.4932(2) 0.8462(3) 0.0911(11) Uani 1 1 d . .
H35A H 1.0100 0.5188 0.7972 0.137 Uiso 1 1 calc R U
H35B H 1.0415 0.4667 0.8994 0.137 Uiso 1 1 calc R U
H35C H 0.9608 0.5566 0.8879 0.137 Uiso 1 1 calc R U
C36 C 0.5078(2) 0.34819(18) 0.6788(2) 0.0566(6) Uani 1 1 d . .
H36A H 0.5232 0.4281 0.7191 0.085 Uiso 1 1 calc R U
H36B H 0.4684 0.2986 0.7093 0.085 Uiso 1 1 calc R U
H36C H 0.4518 0.3324 0.5987 0.085 Uiso 1 1 calc R U
N1 N 0.37249(11) 0.07088(12) 0.19346(10) 0.0258(3) Uani 1 1 d . .
N2 N 0.57407(11) 0.12747(12) 0.26399(10) 0.0249(3) Uani 1 1 d . .
N3 N 0.52260(12) 0.12772(10) 0.56748(10) 0.0232(2) Uani 1 1 d . .
Co1 Co 0.49298(2) 0.03110(2) 0.41421(2) 0.02093(7) Uani 1 1 d . .
H3N H 0.4587(18) 0.1495(16) 0.5626(16) 0.026(5) Uiso 1 1 d . .

loop_
_atom_site_aniso_label
_atom_site_aniso_U_11
_atom_site_aniso_U_22
_atom_site_aniso_U_33
_atom_site_aniso_U_23
_atom_site_aniso_U_13
_atom_site_aniso_U_12
C1 0.0183(6) 0.0247(6) 0.0195(6) 0.0064(5) 0.0077(5) 0.0071(5)
C2 0.0309(8) 0.0617(11) 0.0220(7) 0.0221(7) 0.0118(6) 0.0174(8)
C3 0.0308(8) 0.0606(11) 0.0282(8) 0.0270(8) 0.0173(7) 0.0167(8)
C4 0.0196(6) 0.0368(8) 0.0232(7) 0.0109(6) 0.0064(5) 0.0089(6)
C5 0.0235(7) 0.0356(8) 0.0269(7) 0.0146(6) 0.0105(6) 0.0119(6)
C6 0.0246(8) 0.0524(11) 0.0433(10) 0.0200(8) 0.0172(7) 0.0140(7)
C7 0.0226(8) 0.0514(11) 0.0588(12) 0.0172(10) 0.0125(8) 0.0029(8)
C8 0.0288(9) 0.0410(10) 0.0568(13) -0.0012(9) 0.0032(8) 0.0032(8)
C9 0.0244(8) 0.0442(10) 0.0373(9) 0.0000(7) 0.0038(7) 0.0109(7)
C10 0.0299(8) 0.0358(8) 0.0322(8) 0.0097(7) 0.0121(7) 0.0134(7)
C11 0.0586(13) 0.0576(13) 0.0454(11) 0.0070(9) 0.0285(10) 0.0252(11)
C12 0.0727(16) 0.0376(10) 0.0583(13) 0.0191(10) 0.0278(12) 0.0154(10)
C13 0.0405(10) 0.0509(12) 0.0414(10) 0.0032(9) 0.0127(8) 0.0145(9)
C14 0.178(4) 0.155(3) 0.0678(18) 0.067(2) 0.072(2) 0.143(3)
C15 0.0437(11) 0.0541(13) 0.0469(12) 0.0050(9) 0.0175(9) 0.0058(10)
C16 0.0198(6) 0.0393(8) 0.0229(7) 0.0143(6) 0.0108(5) 0.0077(6)
C17 0.0231(7) 0.0375(8) 0.0247(7) 0.0132(6) 0.0130(6) 0.0101(6)
C18 0.0228(7) 0.0482(10) 0.0379(9) 0.0184(8) 0.0123(7) 0.0133(7)
C19 0.0209(7) 0.0543(12) 0.0466(10) 0.0144(9) 0.0096(7) 0.0053(7)
C20 0.0299(8) 0.0391(10) 0.0472(10) 0.0097(8) 0.0133(8) 0.0019(7)
C21 0.0275(7) 0.0375(9) 0.0360(8) 0.0139(7) 0.0163(7) 0.0092(7)
C22 0.0305(8) 0.0356(8) 0.0289(7) 0.0114(6) 0.0154(6) 0.0123(6)
C23 0.0483(11) 0.0446(10) 0.0470(11) 0.0199(9) 0.0204(9) 0.0235(9)
C24 0.0586(12) 0.0507(11) 0.0302(9) 0.0098(8) 0.0214(9) 0.0171(10)
C25 0.0391(9) 0.0370(9) 0.0469(10) 0.0163(8) 0.0213(8) 0.0134(8)
C26 0.246(5) 0.163(4) 0.123(3) 0.105(3) 0.145(4) 0.172(4)
C27 0.102(2) 0.102(3) 0.214(5) 0.121(3) 0.111(3) 0.067(2)
C28 0.0348(8) 0.0222(7) 0.0237(7) 0.0094(5) 0.0122(6) 0.0075(6)
C29 0.0310(8) 0.0293(8) 0.0289(7) 0.0119(6) 0.0112(6) 0.0049(6)
C30 0.0329(9) 0.0432(10) 0.0434(10) 0.0156(8) 0.0098(8) -0.0010(8)
C31 0.0508(12) 0.0336(10) 0.0493(12) 0.0079(8) 0.0074(10) -0.0092(9)
C32 0.0648(14) 0.0224(8) 0.0434(10) 0.0026(7) 0.0147(10) 0.0033(8)
C33 0.0478(10) 0.0242(8) 0.0338(8) 0.0071(6) 0.0140(8) 0.0103(7)
C34 0.0301(8) 0.0363(9) 0.0340(8) 0.0125(7) 0.0151(7) 0.0119(7)
C35 0.0664(18) 0.0490(15) 0.100(2) -0.0024(15) 0.0102(17) -0.0225(13)
C36 0.0646(14) 0.0363(10) 0.0614(14) 0.0011(9) 0.0243(11) 0.0253(10)
N1 0.0193(6) 0.0395(7) 0.0187(5) 0.0113(5) 0.0074(5) 0.0091(5)
N2 0.0196(5) 0.0374(7) 0.0210(6) 0.0144(5) 0.0094(5) 0.0088(5)
N3 0.0265(6) 0.0221(6) 0.0223(6) 0.0070(4) 0.0115(5) 0.0094(5)
Co1 0.02037(11) 0.02372(11) 0.01946(11) 0.00896(7) 0.00879(8) 0.00594(7)

loop_
_atom_type_symbol
_atom_type_description
_atom_type_scat_dispersion_real
_atom_type_scat_dispersion_imag
_atom_type_scat_source
C C 0.0033 0.0016 'International Tables Vol C Tables 4.2.6.8 and 6.1.1.4'
H H 0.0000 0.0000 'International Tables Vol C Tables 4.2.6.8 and 6.1.1.4'
N N 0.0061 0.0033 'International Tables Vol C Tables 4.2.6.8 and 6.1.1.4'
Co Co 0.3494 0.9721 'International Tables Vol C Tables 4.2.6.8 and 6.1.1.4'

loop_
_geom_angle_atom_site_label_1
_geom_angle_atom_site_label_2
_geom_angle_atom_site_label_3
_geom_angle
_geom_angle_site_symmetry_1
_geom_angle_site_symmetry_3
N1 C1 N2 100.93(11) . .
N1 C1 Co1 128.74(10) . .
N2 C1 Co1 130.33(10) . .
C3 C2 N1 107.21(13) . .
C3 C2 H2 126.4 . .
N1 C2 H2 126.4 . .
C2 C3 N2 106.67(14) . .
C2 C3 H3 126.7 . .
N2 C3 H3 126.7 . .
C5 C4 C9 123.22(15) . .
C5 C4 N1 118.82(14) . .
C9 C4 N1 117.82(14) . .
C4 C5 C6 117.50(16) . .
C4 C5 C10 120.86(14) . .
C6 C5 C10 121.63(15) . .
C7 C6 C5 120.72(17) . .
C7 C6 H6 119.6 . .
C5 C6 H6 119.6 . .
C8 C7 C6 120.42(17) . .
C8 C7 H7 119.8 . .
C6 C7 H7 119.8 . .
C7 C8 C9 121.20(19) . .
C7 C8 H8 119.4 . .
C9 C8 H8 119.4 . .
C4 C9 C8 116.85(18) . .
C4 C9 C13 120.88(17) . .
C8 C9 C13 122.27(18) . .
C12 C10 C5 111.52(15) . .
C12 C10 C11 109.92(17) . .
C5 C10 C11 112.80(16) . .
C12 C10 H10 107.4 . .
C5 C10 H10 107.4 . .
C11 C10 H10 107.4 . .
C10 C11 H11A 109.5 . .
C10 C11 H11B 109.5 . .
H11A C11 H11B 109.5 . .
C10 C11 H11C 109.5 . .
H11A C11 H11C 109.5 . .
H11B C11 H11C 109.5 . .
C10 C12 H12A 109.5 . .
C10 C12 H12B 109.5 . .
H12A C12 H12B 109.5 . .
C10 C12 H12C 109.5 . .
H12A C12 H12C 109.5 . .
H12B C12 H12C 109.5 . .
C14 C13 C15 113.7(2) . .
C14 C13 C9 110.3(2) . .
C15 C13 C9 112.79(17) . .
C14 C13 H13 106.5 . .
C15 C13 H13 106.5 . .
C9 C13 H13 106.5 . .
C13 C14 H14A 109.5 . .
C13 C14 H14B 109.5 . .
H14A C14 H14B 109.5 . .
C13 C14 H14C 109.5 . .
H14A C14 H14C 109.5 . .
H14B C14 H14C 109.5 . .
C13 C15 H15A 109.5 . .
C13 C15 H15B 109.5 . .
H15A C15 H15B 109.5 . .
C13 C15 H15C 109.5 . .
H15A C15 H15C 109.5 . .
H15B C15 H15C 109.5 . .
C21 C16 C17 122.61(14) . .
C21 C16 N2 118.45(14) . .
C17 C16 N2 118.90(14) . .
C18 C17 C16 117.27(15) . .
C18 C17 C22 121.76(15) . .
C16 C17 C22 120.97(14) . .
C19 C18 C17 121.18(16) . .
C19 C18 H18 119.4 . .
C17 C18 H18 119.4 . .
C18 C19 C20 120.66(16) . .
C18 C19 H19 119.7 . .
C20 C19 H19 119.7 . .
C19 C20 C21 120.64(18) . .
C19 C20 H20 119.7 . .
C21 C20 H20 119.7 . .
C16 C21 C20 117.63(16) . .
C16 C21 C25 122.63(15) . .
C20 C21 C25 119.74(17) . .
C17 C22 C23 113.46(15) . .
C17 C22 C24 110.87(15) . .
C23 C22 C24 109.53(15) . .
C17 C22 H22 107.6 . .
C23 C22 H22 107.6 . .
C24 C22 H22 107.6 . .
C22 C23 H23A 109.5 . .
C22 C23 H23B 109.5 . .
H23A C23 H23B 109.5 . .
C22 C23 H23C 109.5 . .
H23A C23 H23C 109.5 . .
H23B C23 H23C 109.5 . .
C22 C24 H24A 109.5 . .
C22 C24 H24B 109.5 . .
H24A C24 H24B 109.5 . .
C22 C24 H24C 109.5 . .
H24A C24 H24C 109.5 . .
H24B C24 H24C 109.5 . .
C27 C25 C26 111.4(3) . .
C27 C25 C21 112.83(18) . .
C26 C25 C21 111.56(18) . .
C27 C25 H25 106.9 . .
C26 C25 H25 106.9 . .
C21 C25 H25 106.9 . .
C25 C26 H26A 109.5 . .
C25 C26 H26B 109.5 . .
H26A C26 H26B 109.5 . .
C25 C26 H26C 109.5 . .
H26A C26 H26C 109.5 . .
H26B C26 H26C 109.5 . .
C25 C27 H27A 109.5 . .
C25 C27 H27B 109.5 . .
H27A C27 H27B 109.5 . .
C25 C27 H27C 109.5 . .
H27A C27 H27C 109.5 . .
H27B C27 H27C 109.5 . .
C29 C28 N3 119.26(14) . .
C29 C28 C33 118.64(16) . .
N3 C28 C33 122.11(15) . .
C30 C29 C28 120.02(17) . .
C30 C29 C34 120.30(16) . .
C28 C29 C34 119.68(15) . .
C29 C30 C31 121.7(2) . .
C29 C30 H30 119.1 . .
C31 C30 H30 119.1 . .
C32 C31 C30 117.71(18) . .
C32 C31 C35 121.1(2) . .
C30 C31 C35 121.2(2) . .
C31 C32 C33 122.70(19) . .
C31 C32 H32 118.6 . .
C33 C32 H32 118.6 . .
C32 C33 C28 119.19(18) . .
C32 C33 C36 120.27(17) . .
C28 C33 C36 120.54(17) . .
C29 C34 H34A 109.5 . .
C29 C34 H34B 109.5 . .
H34A C34 H34B 109.5 . .
C29 C34 H34C 109.5 . .
H34A C34 H34C 109.5 . .
H34B C34 H34C 109.5 . .
C31 C35 H35A 109.5 . .
C31 C35 H35B 109.5 . .
H35A C35 H35B 109.5 . .
C31 C35 H35C 109.5 . .
H35A C35 H35C 109.5 . .
H35B C35 H35C 109.5 . .
C33 C36 H36A 109.5 . .
C33 C36 H36B 109.5 . .
H36A C36 H36B 109.5 . .
C33 C36 H36C 109.5 . .
H36A C36 H36C 109.5 . .
H36B C36 H36C 109.5 . .
C2 N1 C1 112.62(12) . .
C2 N1 C4 121.33(12) . .
C1 N1 C4 125.82(12) . .
C1 N2 C3 112.56(12) . .
C1 N2 C16 125.82(11) . .
C3 N2 C16 121.18(13) . .
C28 N3 Co1 121.25(10) . .
C28 N3 Co1 121.46(9) . 2_656
Co1 N3 Co1 78.30(4) . 2_656
C28 N3 H3N 110.2(13) . .
Co1 N3 H3N 110.8(13) . .
Co1 N3 H3N 111.3(13) 2_656 .
C1 Co1 N3 128.64(5) . .
C1 Co1 N3 129.65(6) . 2_656
N3 Co1 N3 101.70(4) . 2_656
C1 Co1 Co1 179.03(4) . 2_656
N3 Co1 Co1 50.91(3) . 2_656
N3 Co1 Co1 50.79(3) 2_656 2_656

loop_
_geom_bond_atom_site_label_1
_geom_bond_atom_site_label_2
_geom_bond_distance
_geom_bond_site_symmetry_2
C1 N1 1.3921(17) .
C1 N2 1.3965(18) .
C1 Co1 1.8897(14) .
C2 C3 1.338(2) .
C2 N1 1.392(2) .
C2 H2 0.9500 .
C3 N2 1.3971(18) .
C3 H3 0.9500 .
C4 C5 1.396(2) .
C4 C9 1.397(2) .
C4 N1 1.4368(19) .
C5 C6 1.396(2) .
C5 C10 1.520(2) .
C6 C7 1.385(3) .
C6 H6 0.9500 .
C7 C8 1.380(3) .
C7 H7 0.9500 .
C8 C9 1.401(3) .
C8 H8 0.9500 .
C9 C13 1.546(3) .
C10 C12 1.520(3) .
C10 C11 1.527(3) .
C10 H10 1.0000 .
C11 H11A 0.9800 .
C11 H11B 0.9800 .
C11 H11C 0.9800 .
C12 H12A 0.9800 .
C12 H12B 0.9800 .
C12 H12C 0.9800 .
C13 C14 1.483(3) .
C13 C15 1.485(3) .
C13 H13 1.0000 .
C14 H14A 0.9800 .
C14 H14B 0.9800 .
C14 H14C 0.9800 .
C15 H15A 0.9800 .
C15 H15B 0.9800 .
C15 H15C 0.9800 .
C16 C21 1.398(2) .
C16 C17 1.409(2) .
C16 N2 1.4328(18) .
C17 C18 1.395(2) .
C17 C22 1.519(2) .
C18 C19 1.379(3) .
C18 H18 0.9500 .
C19 C20 1.385(3) .
C19 H19 0.9500 .
C20 C21 1.402(2) .
C20 H20 0.9500 .
C21 C25 1.519(2) .
C22 C23 1.529(2) .
C22 C24 1.532(2) .
C22 H22 1.0000 .
C23 H23A 0.9800 .
C23 H23B 0.9800 .
C23 H23C 0.9800 .
C24 H24A 0.9800 .
C24 H24B 0.9800 .
C24 H24C 0.9800 .
C25 C27 1.495(3) .
C25 C26 1.502(3) .
C25 H25 1.0000 .
C26 H26A 0.9800 .
C26 H26B 0.9800 .
C26 H26C 0.9800 .
C27 H27A 0.9800 .
C27 H27B 0.9800 .
C27 H27C 0.9800 .
C28 C29 1.406(2) .
C28 N3 1.411(2) .
C28 C33 1.411(2) .
C29 C30 1.387(2) .
C29 C34 1.500(2) .
C30 C31 1.396(3) .
C30 H30 0.9500 .
C31 C32 1.374(4) .
C31 C35 1.519(3) .
C32 C33 1.393(3) .
C32 H32 0.9500 .
C33 C36 1.502(3) .
C34 H34A 0.9800 .
C34 H34B 0.9800 .
C34 H34C 0.9800 .
C35 H35A 0.9800 .
C35 H35B 0.9800 .
C35 H35C 0.9800 .
C36 H36A 0.9800 .
C36 H36B 0.9800 .
C36 H36C 0.9800 .
N3 Co1 2.0387(12) .
N3 Co1 2.0421(12) 2_656
N3 H3N 0.84(2) .
Co1 N3 2.0421(12) 2_656
Co1 Co1 2.5765(4) 2_656

loop_
_geom_torsion_atom_site_label_1
_geom_torsion_atom_site_label_2
_geom_torsion_atom_site_label_3
_geom_torsion_atom_site_label_4
_geom_torsion
_geom_torsion_site_symmetry_4
N1 C2 C3 N2 -0.1(2) .
C9 C4 C5 C6 2.9(2) .
N1 C4 C5 C6 178.48(14) .
C9 C4 C5 C10 -176.80(16) .
N1 C4 C5 C10 -1.2(2) .
C4 C5 C6 C7 -0.7(3) .
C10 C5 C6 C7 179.01(17) .
C5 C6 C7 C8 -0.5(3) .
C6 C7 C8 C9 -0.4(4) .
C5 C4 C9 C8 -3.7(3) .
N1 C4 C9 C8 -179.33(17) .
C5 C4 C9 C13 175.60(17) .
N1 C4 C9 C13 0.0(3) .
C7 C8 C9 C4 2.4(3) .
C7 C8 C9 C13 -176.9(2) .
C4 C5 C10 C12 79.3(2) .
C6 C5 C10 C12 -100.4(2) .
C4 C5 C10 C11 -156.39(16) .
C6 C5 C10 C11 23.9(2) .
C4 C9 C13 C14 93.0(3) .
C8 C9 C13 C14 -87.7(3) .
C4 C9 C13 C15 -138.5(2) .
C8 C9 C13 C15 40.8(3) .
C21 C16 C17 C18 0.5(2) .
N2 C16 C17 C18 178.14(13) .
C21 C16 C17 C22 -178.83(14) .
N2 C16 C17 C22 -1.2(2) .
C16 C17 C18 C19 0.5(2) .
C22 C17 C18 C19 179.79(16) .
C17 C18 C19 C20 -0.5(3) .
C18 C19 C20 C21 -0.3(3) .
C17 C16 C21 C20 -1.3(2) .
N2 C16 C21 C20 -178.99(15) .
C17 C16 C21 C25 179.33(15) .
N2 C16 C21 C25 1.7(2) .
C19 C20 C21 C16 1.2(3) .
C19 C20 C21 C25 -179.40(18) .
C18 C17 C22 C23 21.3(2) .
C16 C17 C22 C23 -159.43(15) .
C18 C17 C22 C24 -102.48(18) .
C16 C17 C22 C24 76.81(19) .
C16 C21 C25 C27 -129.9(3) .
C20 C21 C25 C27 50.7(3) .
C16 C21 C25 C26 103.7(3) .
C20 C21 C25 C26 -75.6(3) .
N3 C28 C29 C30 179.52(15) .
C33 C28 C29 C30 -0.5(2) .
N3 C28 C29 C34 -0.6(2) .
C33 C28 C29 C34 179.43(15) .
C28 C29 C30 C31 0.1(3) .
C34 C29 C30 C31 -179.76(18) .
C29 C30 C31 C32 0.5(3) .
C29 C30 C31 C35 -178.0(2) .
C30 C31 C32 C33 -0.8(3) .
C35 C31 C32 C33 177.7(3) .
C31 C32 C33 C28 0.5(3) .
C31 C32 C33 C36 -179.3(2) .
C29 C28 C33 C32 0.2(2) .
N3 C28 C33 C32 -179.82(16) .
C29 C28 C33 C36 179.94(18) .
N3 C28 C33 C36 -0.1(3) .
C3 C2 N1 C1 0.6(2) .
C3 C2 N1 C4 -174.13(16) .
N2 C1 N1 C2 -0.85(17) .
Co1 C1 N1 C2 179.02(12) .
N2 C1 N1 C4 173.62(14) .
Co1 C1 N1 C4 -6.5(2) .
C5 C4 N1 C2 -104.51(18) .
C9 C4 N1 C2 71.3(2) .
C5 C4 N1 C1 81.46(19) .
C9 C4 N1 C1 -102.74(19) .
N1 C1 N2 C3 0.80(17) .
Co1 C1 N2 C3 -179.07(12) .
N1 C1 N2 C16 173.20(14) .
Co1 C1 N2 C16 -6.7(2) .
C2 C3 N2 C1 -0.5(2) .
C2 C3 N2 C16 -173.27(16) .
C21 C16 N2 C1 -102.66(18) .
C17 C16 N2 C1 79.59(19) .
C21 C16 N2 C3 69.1(2) .
C17 C16 N2 C3 -108.62(17) .
C29 C28 N3 Co1 -45.45(17) .
C33 C28 N3 Co1 134.56(13) .
C29 C28 N3 Co1 49.90(17) 2_656
C33 C28 N3 Co1 -130.09(14) 2_656
N1 C1 Co1 N3 -98.10(14) .
N2 C1 Co1 N3 81.74(15) .
N1 C1 Co1 N3 80.50(14) 2_656
N2 C1 Co1 N3 -99.66(14) 2_656

loop_
_platon_squeeze_void_nr
_platon_squeeze_void_average_x
_platon_squeeze_void_average_y
_platon_squeeze_void_average_z
_platon_squeeze_void_volume
_platon_squeeze_void_count_electrons
1 0.033 0.393 0.347 9.1 0.8
2 0.500 0.500 1.000 239.9 53.5
3 0.967 0.607 0.653 9.1 0.8
